data_4327630
loop_
_publ_author_name
'Jason A. Halfen'
'Joseph M. Uhan'
'Derek C. Fox'
'Mark P. Mehn'
'Lawrence Que'

_publ_section_title
;
 Copper(II) Complexes of Pyridyl-Appended Diazacycloalkanes: Synthesis,
 Characterization, and Application to Catalytic Olefin Aziridination
;
_journal_name_full 'Inorganic Chemistry'
_journal_page_first 4913
_journal_page_last 4920
_journal_paper_doi 10.1021/ic000664+
_journal_volume 39
_journal_year 2000
_chemical_formula_sum 'C16 H20 Cl2 Cu N4 O8'
_chemical_formula_weight 530.80
_chemical_name_common 1
_chemical_name_systematic
; 
 ? 
;
_space_group_IT_number 14
_symmetry_cell_setting monoclinic
_symmetry_space_group_name_Hall '-P 2yn'
_symmetry_space_group_name_H-M 'P 1 21/n 1'
_atom_sites_solution_hydrogens geom
_atom_sites_solution_primary direct
_atom_sites_solution_secondary difmap
_audit_creation_method SHELXL-97
_cell_angle_alpha 90.00
_cell_angle_beta 108.77(2)
_cell_angle_gamma 90.00
_cell_formula_units_Z 8
_cell_length_a 14.684(3)
_cell_length_b 16.325(7)
_cell_length_c 17.785(4)
_cell_measurement_reflns_used 25
_cell_measurement_temperature 293(2)
_cell_measurement_theta_max 17.50
_cell_measurement_theta_min 10.28
_cell_volume 4037(2)
_computing_cell_refinement 'Bruker XSCANS'
_computing_data_collection 'Bruker XSCANS'
_computing_data_reduction 'Bruker SHELXTL'
_computing_molecular_graphics 'Bruker SHELXTL'
_computing_publication_material 'Bruker SHELXTL'
_computing_structure_refinement 'SHELXL-97 (Sheldrick, 1997)'
_computing_structure_solution 'SHELXS-97 (Sheldrick, 1990)'
_diffrn_ambient_temperature 293(2)
_diffrn_measured_fraction_theta_full 0.999
_diffrn_measured_fraction_theta_max 0.999
_diffrn_measurement_device_type 'Nonius CAD4'
_diffrn_measurement_method 'Omega 2-theta scans'
_diffrn_radiation_monochromator graphite
_diffrn_radiation_source 'fine-focus sealed tube'
_diffrn_radiation_type MoK\a
_diffrn_radiation_wavelength 0.71073
_diffrn_reflns_av_R_equivalents 0.0598
_diffrn_reflns_av_sigmaI/netI 0.1183
_diffrn_reflns_limit_h_max 18
_diffrn_reflns_limit_h_min 0
_diffrn_reflns_limit_k_max 20
_diffrn_reflns_limit_k_min 0
_diffrn_reflns_limit_l_max 20
_diffrn_reflns_limit_l_min -21
_diffrn_reflns_number 8168
_diffrn_reflns_theta_full 25.94
_diffrn_reflns_theta_max 25.94
_diffrn_reflns_theta_min 1.57
_diffrn_standards_interval_time '5400 seconds'
_diffrn_standards_number 2
_exptl_absorpt_coefficient_mu 1.401
_exptl_absorpt_correction_T_max 1.0000
_exptl_absorpt_correction_T_min 0.8285
_exptl_absorpt_correction_type 'psi-scan corrections'
_exptl_crystal_colour blue
_exptl_crystal_density_diffrn 1.747
_exptl_crystal_description block
_exptl_crystal_F_000 2168
_exptl_crystal_size_max 0.42
_exptl_crystal_size_mid 0.35
_exptl_crystal_size_min 0.30
_refine_diff_density_max 0.938
_refine_diff_density_min -0.717
_refine_diff_density_rms 0.110
_refine_ls_extinction_method none
_refine_ls_goodness_of_fit_ref 1.030
_refine_ls_hydrogen_treatment mixed
_refine_ls_matrix_type full
_refine_ls_number_parameters 559
_refine_ls_number_reflns 7854
_refine_ls_number_restraints 9
_refine_ls_restrained_S_all 1.030
_refine_ls_R_factor_all 0.1633
_refine_ls_R_factor_gt 0.0698
_refine_ls_shift/su_max 0.001
_refine_ls_shift/su_mean 0.000
_refine_ls_structure_factor_coef Fsqd
_refine_ls_weighting_details 'calc w=1/[\s^2^(Fo^2^)+(0.1015P)^2^+0.0780P] where P=(Fo^2^+2Fc^2^)/3'
_refine_ls_weighting_scheme calc
_refine_ls_wR_factor_gt 0.1674
_refine_ls_wR_factor_ref 0.2066
_reflns_number_gt 4384
_reflns_number_total 7854
_reflns_threshold_expression >2sigma(I)
_cod_data_source_file ic0006642B_1.cif
_cod_data_source_block 1
_cod_database_code 4327630

loop_
_symmetry_equiv_pos_as_xyz
'x, y, z'
'-x+1/2, y+1/2, -z+1/2'
'-x, -y, -z'
'x-1/2, -y-1/2, z-1/2'

loop_
_atom_site_label
_atom_site_type_symbol
_atom_site_fract_x
_atom_site_fract_y
_atom_site_fract_z
_atom_site_U_iso_or_equiv
_atom_site_adp_type
_atom_site_occupancy
_atom_site_symmetry_multiplicity
_atom_site_calc_flag
_atom_site_refinement_flags
Cu1 Cu 0.27891(6) 0.36031(5) 0.41030(5) 0.0391(3) Uani 1 1 d .
N1 N 0.2118(4) 0.4443(4) 0.3286(3) 0.0443(15) Uani 1 1 d .
N2 N 0.3738(5) 0.3961(3) 0.3576(4) 0.0453(15) Uani 1 1 d .
N3 N 0.1619(4) 0.3671(3) 0.4419(3) 0.0365(13) Uani 1 1 d .
N4 N 0.3957(4) 0.3180(4) 0.4934(4) 0.0413(14) Uani 1 1 d .
C1 C 0.2219(8) 0.4169(6) 0.2531(5) 0.073(3) Uani 1 1 d .
H1A H 0.2088 0.4617 0.2153 0.088 Uiso 1 1 calc R
H1B H 0.1772 0.3727 0.2306 0.088 Uiso 1 1 calc R
C2 C 0.3239(8) 0.3878(5) 0.2711(5) 0.072(3) Uani 1 1 d .
H2A H 0.3246 0.3310 0.2552 0.086 Uiso 1 1 calc R
H2B H 0.3565 0.4203 0.2419 0.086 Uiso 1 1 calc R
C3 C 0.3792(6) 0.4847(4) 0.3765(5) 0.050(2) Uani 1 1 d .
H3A H 0.4115 0.5137 0.3448 0.060 Uiso 1 1 calc R
H3B H 0.4149 0.4933 0.4322 0.060 Uiso 1 1 calc R
C4 C 0.2761(6) 0.5157(5) 0.3578(5) 0.052(2) Uani 1 1 d .
H4A H 0.2665 0.5383 0.4051 0.063 Uiso 1 1 calc R
H4B H 0.2628 0.5581 0.3175 0.063 Uiso 1 1 calc R
C5 C 0.1134(7) 0.4578(6) 0.3284(6) 0.073(3) Uani 1 1 d .
H5A H 0.0690 0.4350 0.2800 0.088 Uiso 1 1 calc R
H5B H 0.1015 0.5162 0.3283 0.088 Uiso 1 1 calc R
C6 C 0.0946(5) 0.4197(5) 0.3984(5) 0.0470(19) Uani 1 1 d .
C7 C 0.0096(6) 0.4335(5) 0.4135(6) 0.062(2) Uani 1 1 d .
H7A H -0.0364 0.4688 0.3814 0.074 Uiso 1 1 calc R
C8 C -0.0064(6) 0.3945(6) 0.4768(6) 0.068(3) Uani 1 1 d .
H8A H -0.0627 0.4036 0.4887 0.082 Uiso 1 1 calc R
C9 C 0.0617(6) 0.3426(6) 0.5213(5) 0.056(2) Uani 1 1 d .
H9A H 0.0523 0.3154 0.5641 0.067 Uiso 1 1 calc R
C10 C 0.1438(6) 0.3305(5) 0.5031(4) 0.0473(19) Uani 1 1 d .
H10A H 0.1899 0.2949 0.5347 0.057 Uiso 1 1 calc R
C11 C 0.4629(6) 0.3529(5) 0.3888(6) 0.063(2) Uani 1 1 d .
H11A H 0.5156 0.3875 0.3863 0.076 Uiso 1 1 calc R
H11B H 0.4621 0.3043 0.3573 0.076 Uiso 1 1 calc R
C12 C 0.4777(5) 0.3288(4) 0.4747(5) 0.0451(19) Uani 1 1 d .
C13 C 0.5668(6) 0.3176(5) 0.5292(7) 0.069(3) Uani 1 1 d .
H13A H 0.6220 0.3271 0.5156 0.083 Uiso 1 1 calc R
C14 C 0.5737(7) 0.2921(6) 0.6050(7) 0.079(3) Uani 1 1 d .
H14A H 0.6335 0.2840 0.6431 0.095 Uiso 1 1 calc R
C15 C 0.4911(7) 0.2789(6) 0.6231(5) 0.065(2) Uani 1 1 d .
H15A H 0.4940 0.2606 0.6734 0.078 Uiso 1 1 calc R
C16 C 0.4050(6) 0.2930(5) 0.5668(5) 0.055(2) Uani 1 1 d .
H16A H 0.3495 0.2847 0.5802 0.066 Uiso 1 1 calc R
Cu1A Cu 0.75160(6) 0.10774(5) 0.41100(5) 0.0382(2) Uani 1 1 d .
N1A N 0.6670(4) 0.1603(4) 0.3128(3) 0.0446(15) Uani 1 1 d .
N2A N 0.8397(4) 0.1727(4) 0.3678(3) 0.0390(14) Uani 1 1 d .
N3A N 0.6299(4) 0.1059(4) 0.4391(3) 0.0387(13) Uani 1 1 d .
N4A N 0.8686(4) 0.0809(3) 0.4983(3) 0.0340(13) Uani 1 1 d .
C1A C 0.7080(6) 0.1395(6) 0.2491(4) 0.060(2) Uani 1 1 d .
H1AA H 0.6849 0.1776 0.2053 0.071 Uiso 1 1 calc R
H1AB H 0.6887 0.0846 0.2294 0.071 Uiso 1 1 calc R
C2A C 0.8168(6) 0.1445(5) 0.2843(4) 0.055(2) Uani 1 1 d .
H2AA H 0.8453 0.0912 0.2827 0.066 Uiso 1 1 calc R
H2AB H 0.8420 0.1828 0.2543 0.066 Uiso 1 1 calc R
C3A C 0.7989(6) 0.2564(5) 0.3670(5) 0.052(2) Uani 1 1 d .
H3AA H 0.8217 0.2926 0.3337 0.062 Uiso 1 1 calc R
H3AB H 0.8182 0.2788 0.4203 0.062 Uiso 1 1 calc R
C4A C 0.6892(6) 0.2478(5) 0.3340(5) 0.054(2) Uani 1 1 d .
H4AA H 0.6605 0.2646 0.3736 0.065 Uiso 1 1 calc R
H4AB H 0.6635 0.2821 0.2875 0.065 Uiso 1 1 calc R
C5A C 0.5678(5) 0.1365(6) 0.2984(5) 0.059(2) Uani 1 1 d .
H5AA H 0.5540 0.0864 0.2673 0.071 Uiso 1 1 calc R
H5AB H 0.5252 0.1790 0.2687 0.071 Uiso 1 1 calc R
C6A C 0.5514(5) 0.1232(5) 0.3772(5) 0.0462(19) Uani 1 1 d .
C7A C 0.4615(6) 0.1278(5) 0.3855(5) 0.056(2) Uani 1 1 d .
H7AA H 0.4080 0.1397 0.3418 0.067 Uiso 1 1 calc R
C8A C 0.4510(6) 0.1145(5) 0.4597(6) 0.058(2) Uani 1 1 d .
H8AA H 0.3909 0.1173 0.4666 0.069 Uiso 1 1 calc R
C9A C 0.5302(6) 0.0977(4) 0.5209(5) 0.051(2) Uani 1 1 d .
H9AA H 0.5251 0.0880 0.5709 0.062 Uiso 1 1 calc R
C10A C 0.6193(5) 0.0946(5) 0.5103(5) 0.0465(18) Uani 1 1 d .
H10B H 0.6734 0.0843 0.5539 0.056 Uiso 1 1 calc R
C11A C 0.9408(5) 0.1633(5) 0.4181(4) 0.0489(19) Uani 1 1 d .
H11C H 0.9696 0.2170 0.4319 0.059 Uiso 1 1 calc R
H11D H 0.9761 0.1345 0.3886 0.059 Uiso 1 1 calc R
C12A C 0.9487(5) 0.1168(4) 0.4926(4) 0.0351(15) Uani 1 1 d .
C13A C 1.0355(5) 0.1099(5) 0.5527(4) 0.0435(17) Uani 1 1 d .
H13B H 1.0902 0.1351 0.5480 0.052 Uiso 1 1 calc R
C14A C 1.0406(6) 0.0651(5) 0.6200(4) 0.050(2) Uani 1 1 d .
H14B H 1.0982 0.0606 0.6615 0.060 Uiso 1 1 calc R
C15A C 0.9593(6) 0.0278(5) 0.6240(5) 0.053(2) Uani 1 1 d .
H15B H 0.9612 -0.0034 0.6683 0.064 Uiso 1 1 calc R
C16A C 0.8750(5) 0.0363(4) 0.5632(4) 0.0403(17) Uani 1 1 d .
H16B H 0.8202 0.0102 0.5667 0.048 Uiso 1 1 calc R
Cl1 Cl 0.17971(14) 0.17587(13) 0.34753(11) 0.0495(5) Uani 1 1 d .
O1 O 0.2430(5) 0.2385(4) 0.3372(4) 0.078(2) Uani 1 1 d .
O2 O 0.1981(7) 0.1038(4) 0.3121(5) 0.120(3) Uani 1 1 d .
O3 O 0.0856(5) 0.2018(7) 0.3131(5) 0.144(4) Uani 1 1 d .
O4 O 0.1933(6) 0.1645(4) 0.4289(4) 0.090(2) Uani 1 1 d .
Cl2 Cl 0.31793(15) 0.50943(12) 0.61362(12) 0.0520(5) Uani 1 1 d .
O5 O 0.3566(7) 0.4933(6) 0.5523(5) 0.132(3) Uani 1 1 d .
O6 O 0.2658(12) 0.5740(10) 0.5897(9) 0.269(9) Uani 1 1 d .
O7 O 0.3891(7) 0.5286(8) 0.6828(4) 0.168(5) Uani 1 1 d .
O8 O 0.2702(10) 0.4421(7) 0.6232(6) 0.201(7) Uani 1 1 d .
Cl2A Cl 0.85655(14) 0.27518(13) 0.62428(11) 0.0513(5) Uani 1 1 d .
O5A O 0.7885(6) 0.2232(7) 0.5774(7) 0.187(6) Uani 1 1 d .
O6A O 0.8291(5) 0.3039(4) 0.6889(4) 0.081(2) Uani 1 1 d .
O7A O 0.9449(5) 0.2347(5) 0.6488(5) 0.107(3) Uani 1 1 d .
O8A O 0.8663(10) 0.3446(7) 0.5832(7) 0.197(6) Uani 1 1 d .
Cl1A Cl 0.67685(14) -0.08983(12) 0.34176(13) 0.0537(5) Uani 1 1 d D
O1A O 0.6193(8) -0.0822(5) 0.2723(8) 0.353(15) Uani 1 1 d D
O2A O 0.7234(5) -0.1628(3) 0.3431(5) 0.112(3) Uani 1 1 d D
O3A O 0.6219(13) -0.0887(5) 0.3907(11) 0.318(13) Uani 1 1 d D
O4A O 0.7373(4) -0.0233(3) 0.3534(5) 0.110(3) Uani 1 1 d D

loop_
_atom_site_aniso_label
_atom_site_aniso_U_11
_atom_site_aniso_U_22
_atom_site_aniso_U_33
_atom_site_aniso_U_23
_atom_site_aniso_U_13
_atom_site_aniso_U_12
Cu1 0.0457(5) 0.0344(5) 0.0436(5) 0.0051(4) 0.0232(4) 0.0003(4)
N1 0.050(4) 0.043(4) 0.037(3) 0.003(3) 0.011(3) -0.003(3)
N2 0.069(4) 0.022(3) 0.058(4) -0.006(3) 0.040(3) -0.007(3)
N3 0.042(3) 0.034(3) 0.033(3) -0.009(3) 0.012(3) -0.005(3)
N4 0.034(3) 0.035(3) 0.059(4) 0.000(3) 0.022(3) 0.001(3)
C1 0.104(8) 0.063(6) 0.041(5) 0.003(4) 0.007(5) -0.014(6)
C2 0.130(9) 0.049(5) 0.061(6) -0.017(4) 0.065(6) -0.023(6)
C3 0.064(5) 0.026(4) 0.069(5) 0.002(4) 0.032(4) -0.008(4)
C4 0.073(6) 0.035(4) 0.049(5) 0.000(4) 0.019(4) 0.004(4)
C5 0.065(6) 0.073(7) 0.077(6) 0.025(5) 0.018(5) 0.001(5)
C6 0.037(4) 0.047(5) 0.056(5) -0.010(4) 0.012(4) -0.004(4)
C7 0.041(5) 0.053(5) 0.087(7) -0.019(5) 0.015(4) 0.005(4)
C8 0.051(5) 0.070(6) 0.096(7) -0.041(6) 0.041(5) -0.020(5)
C9 0.053(5) 0.074(6) 0.050(5) -0.021(4) 0.027(4) -0.020(5)
C10 0.055(5) 0.044(4) 0.050(5) -0.009(4) 0.026(4) -0.008(4)
C11 0.073(6) 0.041(5) 0.101(7) 0.002(5) 0.065(6) 0.005(4)
C12 0.041(4) 0.020(3) 0.077(6) -0.006(4) 0.022(4) -0.003(3)
C13 0.048(5) 0.037(5) 0.127(9) -0.006(5) 0.036(6) -0.001(4)
C14 0.054(6) 0.049(6) 0.112(9) -0.011(6) -0.003(6) 0.006(5)
C15 0.065(6) 0.064(6) 0.057(5) -0.004(5) 0.007(5) 0.014(5)
C16 0.053(5) 0.061(5) 0.050(5) 0.007(4) 0.015(4) 0.011(4)
Cu1A 0.0369(5) 0.0391(5) 0.0391(5) 0.0019(4) 0.0130(4) 0.0005(4)
N1A 0.045(4) 0.046(4) 0.040(3) -0.003(3) 0.009(3) 0.005(3)
N2A 0.050(4) 0.036(3) 0.040(3) 0.004(3) 0.027(3) -0.001(3)
N3A 0.033(3) 0.039(3) 0.045(3) -0.007(3) 0.015(3) -0.004(3)
N4A 0.035(3) 0.033(3) 0.037(3) 0.002(3) 0.016(2) 0.002(3)
C1A 0.066(5) 0.082(6) 0.034(4) 0.001(4) 0.019(4) 0.003(5)
C2A 0.076(6) 0.053(5) 0.043(4) -0.008(4) 0.029(4) 0.002(4)
C3A 0.062(5) 0.037(4) 0.065(5) -0.001(4) 0.031(4) 0.003(4)
C4A 0.065(5) 0.043(5) 0.053(5) 0.003(4) 0.016(4) 0.016(4)
C5A 0.035(4) 0.079(6) 0.058(5) 0.000(5) 0.008(4) 0.008(4)
C6A 0.039(4) 0.041(5) 0.054(5) -0.010(4) 0.009(4) -0.001(3)
C7A 0.043(5) 0.042(5) 0.077(6) -0.005(4) 0.013(4) 0.001(4)
C8A 0.046(5) 0.041(5) 0.094(7) -0.006(5) 0.034(5) 0.004(4)
C9A 0.065(6) 0.033(4) 0.069(5) 0.000(4) 0.040(5) -0.002(4)
C10A 0.049(5) 0.043(5) 0.051(5) 0.001(4) 0.020(4) -0.002(4)
C11A 0.046(5) 0.049(5) 0.058(5) 0.001(4) 0.025(4) -0.007(4)
C12A 0.040(4) 0.021(3) 0.047(4) -0.003(3) 0.018(3) 0.004(3)
C13A 0.042(4) 0.039(4) 0.049(4) -0.004(4) 0.014(3) 0.002(3)
C14A 0.050(5) 0.050(5) 0.041(4) -0.001(4) 0.002(4) 0.017(4)
C15A 0.070(6) 0.048(5) 0.045(5) 0.009(4) 0.024(4) 0.020(4)
C16A 0.039(4) 0.038(4) 0.048(4) 0.005(3) 0.019(3) 0.007(3)
Cl1 0.0533(12) 0.0514(12) 0.0499(11) -0.0109(9) 0.0248(9) -0.0140(9)
O1 0.108(5) 0.048(4) 0.107(5) -0.024(3) 0.076(4) -0.033(3)
O2 0.198(9) 0.060(5) 0.152(7) -0.051(5) 0.125(7) -0.051(5)
O3 0.062(5) 0.280(14) 0.081(5) 0.010(7) 0.010(4) 0.009(6)
O4 0.149(7) 0.078(5) 0.057(4) 0.013(3) 0.052(4) 0.008(5)
Cl2 0.0677(13) 0.0436(11) 0.0511(12) -0.0042(9) 0.0280(10) -0.0114(10)
O5 0.164(8) 0.162(9) 0.102(6) -0.032(6) 0.088(6) -0.025(7)
O6 0.311(19) 0.195(14) 0.267(17) 0.023(12) 0.045(14) 0.184(14)
O7 0.166(9) 0.279(14) 0.059(5) -0.039(7) 0.033(5) -0.144(9)
O8 0.334(15) 0.187(11) 0.112(7) -0.061(7) 0.115(9) -0.206(12)
Cl2A 0.0563(12) 0.0514(12) 0.0512(11) -0.0036(9) 0.0240(10) 0.0103(10)
O5A 0.081(6) 0.182(10) 0.252(12) -0.169(10) -0.011(7) 0.015(6)
O6A 0.104(5) 0.088(5) 0.069(4) 0.005(4) 0.053(4) 0.026(4)
O7A 0.066(4) 0.104(6) 0.135(7) -0.046(5) 0.009(4) 0.035(4)
O8A 0.299(15) 0.171(11) 0.209(11) 0.102(10) 0.205(12) 0.093(11)
Cl1A 0.0457(11) 0.0515(13) 0.0618(13) 0.0037(10) 0.0142(10) -0.0060(9)
O1A 0.31(2) 0.158(13) 0.35(2) 0.043(14) -0.238(19) -0.010(13)
O2A 0.115(6) 0.059(5) 0.164(8) -0.026(5) 0.048(6) 0.008(4)
O3A 0.53(3) 0.094(8) 0.56(3) -0.036(13) 0.49(3) -0.038(13)
O4A 0.081(5) 0.058(4) 0.212(9) -0.066(5) 0.074(5) -0.031(4)

loop_
_atom_type_symbol
_atom_type_description
_atom_type_scat_dispersion_real
_atom_type_scat_dispersion_imag
_atom_type_scat_source
C C 0.0033 0.0016 'International Tables Vol C Tables 4.2.6.8 and 6.1.1.4'
H H 0.0000 0.0000 'International Tables Vol C Tables 4.2.6.8 and 6.1.1.4'
N N 0.0061 0.0033 'International Tables Vol C Tables 4.2.6.8 and 6.1.1.4'
O O 0.0106 0.0060 'International Tables Vol C Tables 4.2.6.8 and 6.1.1.4'
Cl Cl 0.1484 0.1585 'International Tables Vol C Tables 4.2.6.8 and 6.1.1.4'
Cu Cu 0.3201 1.2651 'International Tables Vol C Tables 4.2.6.8 and 6.1.1.4'

loop_
_geom_angle_atom_site_label_1
_geom_angle_atom_site_label_2
_geom_angle_atom_site_label_3
_geom_angle
N3 Cu1 N4 115.4(2)
N3 Cu1 N2 156.6(3)
N4 Cu1 N2 83.4(3)
N3 Cu1 N1 84.2(2)
N4 Cu1 N1 151.3(2)
N2 Cu1 N1 73.5(3)
N3 Cu1 O1 98.3(2)
N4 Cu1 O1 95.9(3)
N2 Cu1 O1 93.1(2)
N1 Cu1 O1 102.0(2)
N3 Cu1 O5 82.0(2)
N4 Cu1 O5 69.6(3)
N2 Cu1 O5 92.6(2)
N1 Cu1 O5 94.3(3)
O1 Cu1 O5 163.7(3)
C5 N1 C1 115.8(7)
C5 N1 C4 113.6(7)
C1 N1 C4 108.6(6)
C5 N1 Cu1 111.1(5)
C1 N1 Cu1 106.4(5)
C4 N1 Cu1 100.0(4)
C11 N2 C3 114.6(6)
C11 N2 C2 116.2(7)
C3 N2 C2 107.3(6)
C11 N2 Cu1 111.3(5)
C3 N2 Cu1 100.0(4)
C2 N2 Cu1 105.9(5)
C10 N3 C6 116.7(6)
C10 N3 Cu1 128.5(5)
C6 N3 Cu1 114.6(5)
C16 N4 C12 117.4(7)
C16 N4 Cu1 128.7(5)
C12 N4 Cu1 113.1(5)
N1 C1 C2 106.8(7)
N2 C2 C1 108.5(6)
N2 C3 C4 107.3(6)
N1 C4 C3 106.9(6)
N1 C5 C6 112.5(7)
N3 C6 C7 122.3(8)
N3 C6 C5 116.4(7)
C7 C6 C5 121.1(8)
C8 C7 C6 119.1(9)
C9 C8 C7 118.6(8)
C8 C9 C10 119.7(8)
N3 C10 C9 123.4(8)
N2 C11 C12 109.5(6)
N4 C12 C13 122.0(8)
N4 C12 C11 115.3(7)
C13 C12 C11 122.7(8)
C12 C13 C14 119.0(9)
C15 C14 C13 119.0(9)
C16 C15 C14 119.0(9)
N4 C16 C15 123.6(8)
N4A Cu1A N1A 159.3(2)
N4A Cu1A N3A 115.1(2)
N1A Cu1A N3A 82.5(2)
N4A Cu1A N2A 85.0(2)
N1A Cu1A N2A 74.5(2)
N3A Cu1A N2A 147.0(2)
N4A Cu1A O4A 94.3(3)
N1A Cu1A O4A 93.8(3)
N3A Cu1A O4A 97.7(2)
N2A Cu1A O4A 107.0(2)
N4A Cu1A O5A 65.2(2)
N1A Cu1A O5A 113.9(3)
N3A Cu1A O5A 72.3(2)
N2A Cu1A O5A 95.6(3)
O4A Cu1A O5A 148.2(3)
C5A N1A C1A 115.8(6)
C5A N1A C4A 115.4(6)
C1A N1A C4A 107.7(6)
C5A N1A Cu1A 110.4(5)
C1A N1A Cu1A 106.3(5)
C4A N1A Cu1A 99.7(4)
C11A N2A C2A 115.8(6)
C11A N2A C3A 115.2(6)
C2A N2A C3A 108.3(6)
C11A N2A Cu1A 111.0(4)
C2A N2A Cu1A 104.6(5)
C3A N2A Cu1A 100.4(4)
C10A N3A C6A 118.3(6)
C10A N3A Cu1A 128.5(5)
C6A N3A Cu1A 113.1(5)
C16A N4A C12A 118.7(6)
C16A N4A Cu1A 127.1(5)
C12A N4A Cu1A 114.1(4)
N1A C1A C2A 107.7(6)
N2A C2A C1A 107.3(6)
N2A C3A C4A 106.9(6)
N1A C4A C3A 107.6(6)
N1A C5A C6A 109.0(6)
N3A C6A C7A 121.6(8)
N3A C6A C5A 116.0(6)
C7A C6A C5A 122.4(7)
C6A C7A C8A 119.6(8)
C9A C8A C7A 117.9(7)
C8A C9A C10A 120.6(8)
N3A C10A C9A 121.8(7)
N2A C11A C12A 111.5(6)
N4A C12A C13A 121.2(6)
N4A C12A C11A 117.8(6)
C13A C12A C11A 121.0(6)
C12A C13A C14A 119.5(7)
C15A C14A C13A 118.5(7)
C14A C15A C16A 120.0(7)
N4A C16A C15A 122.1(7)
O3 Cl1 O2 111.5(6)
O3 Cl1 O4 106.6(5)
O2 Cl1 O4 111.6(5)
O3 Cl1 O1 108.8(6)
O2 Cl1 O1 108.3(4)
O4 Cl1 O1 110.0(4)
Cl1 O1 Cu1 125.1(3)
O6 Cl2 O8 115.6(12)
O6 Cl2 O7 108.0(10)
O8 Cl2 O7 110.5(7)
O6 Cl2 O5 104.0(9)
O8 Cl2 O5 107.6(6)
O7 Cl2 O5 111.0(6)
Cl2 O5 Cu1 126.9(5)
O5A Cl2A O8A 111.4(9)
O5A Cl2A O7A 108.7(5)
O8A Cl2A O7A 108.1(7)
O5A Cl2A O6A 110.9(6)
O8A Cl2A O6A 105.3(6)
O7A Cl2A O6A 112.5(5)
Cl2A O5A Cu1A 138.9(7)
O1A Cl1A O3A 106.0(4)
O1A Cl1A O2A 106.1(5)
O3A Cl1A O2A 113.2(4)
O1A Cl1A O4A 105.5(5)
O3A Cl1A O4A 112.3(4)
O2A Cl1A O4A 112.9(3)
Cl1A O4A Cu1A 138.3(4)

loop_
_geom_bond_atom_site_label_1
_geom_bond_atom_site_label_2
_geom_bond_distance
Cu1 N3 1.975(6)
Cu1 N4 1.993(6)
Cu1 N2 2.000(6)
Cu1 N1 2.010(6)
Cu1 O1 2.341(6)
Cu1 O5 3.246(9)
N1 C5 1.460(11)
N1 C1 1.468(10)
N1 C4 1.486(9)
N2 C11 1.432(10)
N2 C3 1.481(9)
N2 C2 1.482(11)
N3 C10 1.341(9)
N3 C6 1.349(9)
N4 C16 1.333(9)
N4 C12 1.359(9)
C1 C2 1.505(13)
C3 C4 1.528(11)
C5 C6 1.495(11)
C6 C7 1.378(11)
C7 C8 1.377(13)
C8 C9 1.355(13)
C9 C10 1.360(10)
C11 C12 1.523(11)
C12 C13 1.368(11)
C13 C14 1.384(14)
C14 C15 1.368(14)
C15 C16 1.356(11)
Cu1A N4A 1.959(5)
Cu1A N1A 1.983(6)
Cu1A N3A 2.005(5)
Cu1A N2A 2.008(5)
Cu1A O4A 2.352(5)
Cu1A O5A 3.402(9)
N1A C5A 1.449(9)
N1A C1A 1.482(9)
N1A C4A 1.487(10)
N2A C11A 1.474(9)
N2A C2A 1.487(9)
N2A C3A 1.489(9)
N3A C10A 1.338(9)
N3A C6A 1.342(9)
N4A C16A 1.342(8)
N4A C12A 1.346(8)
C1A C2A 1.519(11)
C3A C4A 1.534(11)
C5A C6A 1.514(11)
C6A C7A 1.377(11)
C7A C8A 1.395(11)
C8A C9A 1.341(11)
C9A C10A 1.381(10)
C11A C12A 1.499(10)
C12A C13A 1.379(9)
C13A C14A 1.384(10)
C14A C15A 1.363(11)
C15A C16A 1.364(10)
Cl1 O3 1.386(8)
Cl1 O2 1.402(7)
Cl1 O4 1.408(6)
Cl1 O1 1.432(6)
Cl2 O6 1.292(11)
Cl2 O8 1.344(8)
Cl2 O7 1.369(8)
Cl2 O5 1.408(7)
Cl2A O5A 1.370(8)
Cl2A O8A 1.380(10)
Cl2A O7A 1.395(6)
Cl2A O6A 1.415(6)
Cl1A O1A 1.258(11)
Cl1A O3A 1.365(5)
Cl1A O2A 1.369(5)
Cl1A O4A 1.376(5)

loop_
_geom_torsion_atom_site_label_1
_geom_torsion_atom_site_label_2
_geom_torsion_atom_site_label_3
_geom_torsion_atom_site_label_4
_geom_torsion
N3 Cu1 N1 C5 -6.9(6)
N4 Cu1 N1 C5 -142.2(6)
N2 Cu1 N1 C5 -179.9(6)
O1 Cu1 N1 C5 90.4(6)
O5 Cu1 N1 C5 -88.4(6)
N3 Cu1 N1 C1 -133.8(5)
N4 Cu1 N1 C1 91.0(7)
N2 Cu1 N1 C1 53.2(5)
O1 Cu1 N1 C1 -36.5(6)
O5 Cu1 N1 C1 144.7(5)
N3 Cu1 N1 C4 113.3(5)
N4 Cu1 N1 C4 -21.9(8)
N2 Cu1 N1 C4 -59.7(4)
O1 Cu1 N1 C4 -149.4(4)
O5 Cu1 N1 C4 31.8(5)
N3 Cu1 N2 C11 163.6(6)
N4 Cu1 N2 C11 18.5(5)
N1 Cu1 N2 C11 -178.7(6)
O1 Cu1 N2 C11 -77.1(5)
O5 Cu1 N2 C11 87.7(5)
N3 Cu1 N2 C3 42.1(8)
N4 Cu1 N2 C3 -102.9(5)
N1 Cu1 N2 C3 59.9(5)
O1 Cu1 N2 C3 161.5(5)
O5 Cu1 N2 C3 -33.8(5)
N3 Cu1 N2 C2 -69.3(8)
N4 Cu1 N2 C2 145.7(5)
N1 Cu1 N2 C2 -51.5(5)
O1 Cu1 N2 C2 50.1(5)
O5 Cu1 N2 C2 -145.2(5)
N4 Cu1 N3 C10 -17.1(7)
N2 Cu1 N3 C10 -158.1(6)
N1 Cu1 N3 C10 -175.1(6)
O1 Cu1 N3 C10 83.6(6)
O5 Cu1 N3 C10 -80.0(6)
N4 Cu1 N3 C6 158.5(5)
N2 Cu1 N3 C6 17.5(9)
N1 Cu1 N3 C6 0.4(5)
O1 Cu1 N3 C6 -100.9(5)
O5 Cu1 N3 C6 95.6(5)
N3 Cu1 N4 C16 0.8(7)
N2 Cu1 N4 C16 166.2(7)
N1 Cu1 N4 C16 130.0(7)
O1 Cu1 N4 C16 -101.3(7)
O5 Cu1 N4 C16 70.9(7)
N3 Cu1 N4 C12 -168.3(4)
N2 Cu1 N4 C12 -2.9(5)
N1 Cu1 N4 C12 -39.1(8)
O1 Cu1 N4 C12 89.5(5)
O5 Cu1 N4 C12 -98.2(5)
C5 N1 C1 C2 -166.7(7)
C4 N1 C1 C2 64.1(8)
Cu1 N1 C1 C2 -42.8(8)
C11 N2 C2 C1 164.9(7)
C3 N2 C2 C1 -65.4(8)
Cu1 N2 C2 C1 40.7(8)
N1 C1 C2 N2 1.3(9)
C11 N2 C3 C4 -165.9(6)
C2 N2 C3 C4 63.4(8)
Cu1 N2 C3 C4 -46.9(6)
C5 N1 C4 C3 164.3(6)
C1 N1 C4 C3 -65.3(8)
Cu1 N1 C4 C3 45.9(6)
N2 C3 C4 N1 0.4(8)
C1 N1 C5 C6 133.2(8)
C4 N1 C5 C6 -100.1(8)
Cu1 N1 C5 C6 11.7(9)
C10 N3 C6 C7 -2.3(10)
Cu1 N3 C6 C7 -178.4(6)
C10 N3 C6 C5 -177.6(7)
Cu1 N3 C6 C5 6.3(9)
N1 C5 C6 N3 -12.0(11)
N1 C5 C6 C7 172.6(7)
N3 C6 C7 C8 2.2(12)
C5 C6 C7 C8 177.3(8)
C6 C7 C8 C9 -1.1(12)
C7 C8 C9 C10 0.3(12)
C6 N3 C10 C9 1.5(10)
Cu1 N3 C10 C9 176.9(5)
C8 C9 C10 N3 -0.5(12)
C3 N2 C11 C12 83.7(8)
C2 N2 C11 C12 -150.1(7)
Cu1 N2 C11 C12 -28.8(8)
C16 N4 C12 C13 -2.4(10)
Cu1 N4 C12 C13 168.0(6)
C16 N4 C12 C11 176.8(7)
Cu1 N4 C12 C11 -12.7(8)
N2 C11 C12 N4 27.7(9)
N2 C11 C12 C13 -153.1(7)
N4 C12 C13 C14 2.1(12)
C11 C12 C13 C14 -177.1(8)
C12 C13 C14 C15 -0.1(13)
C13 C14 C15 C16 -1.4(14)
C12 N4 C16 C15 0.8(12)
Cu1 N4 C16 C15 -167.9(6)
C14 C15 C16 N4 1.1(14)
N4A Cu1A N1A C5A -174.9(6)
N3A Cu1A N1A C5A -25.2(5)
N2A Cu1A N1A C5A 178.6(6)
O4A Cu1A N1A C5A 72.0(5)
O5A Cu1A N1A C5A -92.1(6)
N4A Cu1A N1A C1A 58.7(9)
N3A Cu1A N1A C1A -151.6(5)
N2A Cu1A N1A C1A 52.3(5)
O4A Cu1A N1A C1A -54.3(5)
O5A Cu1A N1A C1A 141.6(5)
N4A Cu1A N1A C4A -53.1(9)
N3A Cu1A N1A C4A 96.6(5)
N2A Cu1A N1A C4A -59.6(4)
O4A Cu1A N1A C4A -166.1(4)
O5A Cu1A N1A C4A 29.8(5)
N4A Cu1A N2A C11A 3.3(5)
N1A Cu1A N2A C11A -179.0(5)
N3A Cu1A N2A C11A 133.6(5)
O4A Cu1A N2A C11A -89.7(5)
O5A Cu1A N2A C11A 67.7(5)
N4A Cu1A N2A C2A 128.8(5)
N1A Cu1A N2A C2A -53.5(5)
N3A Cu1A N2A C2A -100.9(6)
O4A Cu1A N2A C2A 35.8(5)
O5A Cu1A N2A C2A -166.8(5)
N4A Cu1A N2A C3A -119.0(5)
N1A Cu1A N2A C3A 58.7(4)
N3A Cu1A N2A C3A 11.3(7)
O4A Cu1A N2A C3A 148.0(5)
O5A Cu1A N2A C3A -54.6(5)
N4A Cu1A N3A C10A 5.1(7)
N1A Cu1A N3A C10A -163.6(7)
N2A Cu1A N3A C10A -117.9(7)
O4A Cu1A N3A C10A 103.6(6)
O5A Cu1A N3A C10A -45.4(6)
N4A Cu1A N3A C6A -178.8(5)
N1A Cu1A N3A C6A 12.5(5)
N2A Cu1A N3A C6A 58.2(7)
O4A Cu1A N3A C6A -80.4(5)
O5A Cu1A N3A C6A 130.6(6)
N1A Cu1A N4A C16A 171.1(6)
N3A Cu1A N4A C16A 24.6(6)
N2A Cu1A N4A C16A 177.4(6)
O4A Cu1A N4A C16A -75.9(6)
O5A Cu1A N4A C16A 78.8(6)
N1A Cu1A N4A C12A -4.4(9)
N3A Cu1A N4A C12A -150.9(4)
N2A Cu1A N4A C12A 1.8(5)
O4A Cu1A N4A C12A 108.5(5)
O5A Cu1A N4A C12A -96.7(5)
C5A N1A C1A C2A -162.9(7)
C4A N1A C1A C2A 66.3(8)
Cu1A N1A C1A C2A -39.8(8)
C11A N2A C2A C1A 166.2(6)
C3A N2A C2A C1A -62.8(8)
Cu1A N2A C2A C1A 43.7(7)
N1A C1A C2A N2A -3.0(9)
C11A N2A C3A C4A -162.9(6)
C2A N2A C3A C4A 65.7(8)
Cu1A N2A C3A C4A -43.6(6)
C5A N1A C4A C3A 166.0(6)
C1A N1A C4A C3A -62.9(8)
Cu1A N1A C4A C3A 47.8(6)
N2A C3A C4A N1A -2.3(8)
C1A N1A C5A C6A 152.9(7)
C4A N1A C5A C6A -79.9(8)
Cu1A N1A C5A C6A 32.1(8)
C10A N3A C6A C7A -1.1(11)
Cu1A N3A C6A C7A -177.6(6)
C10A N3A C6A C5A 179.3(7)
Cu1A N3A C6A C5A 2.8(8)
N1A C5A C6A N3A -23.2(10)
N1A C5A C6A C7A 157.2(7)
N3A C6A C7A C8A 0.1(12)
C5A C6A C7A C8A 179.7(7)
C6A C7A C8A C9A 0.1(12)
C7A C8A C9A C10A 0.7(12)
C6A N3A C10A C9A 2.0(11)
Cu1A N3A C10A C9A 177.8(5)
C8A C9A C10A N3A -1.8(12)
C2A N2A C11A C12A -126.2(7)
C3A N2A C11A C12A 106.1(7)
Cu1A N2A C11A C12A -7.2(7)
C16A N4A C12A C13A -1.6(9)
Cu1A N4A C12A C13A 174.4(5)
C16A N4A C12A C11A 177.3(6)
Cu1A N4A C12A C11A -6.7(8)
N2A C11A C12A N4A 9.4(9)
N2A C11A C12A C13A -171.7(6)
N4A C12A C13A C14A 0.2(10)
C11A C12A C13A C14A -178.7(7)
C12A C13A C14A C15A 1.2(11)
C13A C14A C15A C16A -1.1(11)
C12A N4A C16A C15A 1.6(10)
Cu1A N4A C16A C15A -173.7(5)
C14A C15A C16A N4A -0.3(12)
O3 Cl1 O1 Cu1 76.2(6)
O2 Cl1 O1 Cu1 -162.4(6)
O4 Cl1 O1 Cu1 -40.2(6)
N3 Cu1 O1 Cl1 -24.1(6)
N4 Cu1 O1 Cl1 92.7(5)
N2 Cu1 O1 Cl1 176.4(5)
N1 Cu1 O1 Cl1 -109.9(5)
O5 Cu1 O1 Cl1 65.9(10)
O6 Cl2 O5 Cu1 -99.1(11)
O8 Cl2 O5 Cu1 24.0(10)
O7 Cl2 O5 Cu1 145.0(7)
N3 Cu1 O5 Cl2 18.2(7)
N4 Cu1 O5 Cl2 -102.7(7)
N2 Cu1 O5 Cl2 175.3(7)
N1 Cu1 O5 Cl2 101.7(7)
O1 Cu1 O5 Cl2 -74.1(11)
O8A Cl2A O5A Cu1A 64.2(11)
O7A Cl2A O5A Cu1A -54.8(12)
O6A Cl2A O5A Cu1A -178.9(8)
N4A Cu1A O5A Cl2A 58.7(10)
N1A Cu1A O5A Cl2A -98.6(11)
N3A Cu1A O5A Cl2A -171.7(12)
N2A Cu1A O5A Cl2A -23.1(11)
O4A Cu1A O5A Cl2A 112.6(12)
O1A Cl1A O4A Cu1A 96.9(10)
O3A Cl1A O4A Cu1A -18.2(13)
O2A Cl1A O4A Cu1A -147.7(7)
N4A Cu1A O4A Cl1A 111.7(8)
N1A Cu1A O4A Cl1A -87.3(8)
N3A Cu1A O4A Cl1A -4.3(9)
N2A Cu1A O4A Cl1A -162.2(8)
O5A Cu1A O4A Cl1A 64.4(10)
